data_4067010
loop_
_publ_author_name
'Li, Minxiong'
'Song, Haibin'
'Xu, Shansheng'
'Wang, Baiquan'

_publ_section_title
;
 Alkyne-Functionalized Zirconocene Complexes: Synthesis, Structures, and
 Reactivities
;
_journal_issue 22
_journal_name_full Organometallics
_journal_page_first 6092
_journal_paper_doi 10.1021/om1007677
_journal_volume 29
_journal_year 2010
_chemical_formula_moiety 'C38 H28 O8 Ru3'
_chemical_formula_sum 'C38 H28 O8 Ru3'
_chemical_formula_weight 915.81
_chemical_name_systematic
; 
 ? 
;
_space_group_IT_number 62
_symmetry_cell_setting orthorhombic
_symmetry_space_group_name_Hall '-P 2ac 2n'
_symmetry_space_group_name_H-M 'P n m a'
_atom_sites_solution_hydrogens geom
_atom_sites_solution_primary direct
_atom_sites_solution_secondary difmap
_audit_creation_method SHELXL-97
_cell_angle_alpha 90.00
_cell_angle_beta 90.00
_cell_angle_gamma 90.00
_cell_formula_units_Z 4
_cell_length_a 18.429(2)
_cell_length_b 21.069(3)
_cell_length_c 8.9515(9)
_cell_measurement_reflns_used 9471
_cell_measurement_temperature 113(2)
_cell_measurement_theta_max 27.9
_cell_measurement_theta_min 1.5
_cell_volume 3475.7(7)
_computing_cell_refinement CrystalClear
_computing_data_collection CrystalClear
_computing_data_reduction CrystalClear
_computing_publication_material 'CrystalStructure 3.8'
_computing_structure_refinement 'SHELXL-97 (Sheldrick, 1997)'
_computing_structure_solution 'SHELXS-97 (Sheldrick, 1990)'
_diffrn_ambient_temperature 113(2)
_diffrn_detector_area_resol_mean 14.63
_diffrn_measured_fraction_theta_full 0.995
_diffrn_measured_fraction_theta_max 0.995
_diffrn_measurement_device_type 'Rigaku Saturn CCD area detector'
_diffrn_measurement_method '\w and \f scans'
_diffrn_radiation_monochromator multilayer
_diffrn_radiation_source 'rotating anode'
_diffrn_radiation_type MoK\a
_diffrn_radiation_wavelength 0.71075
_diffrn_reflns_av_R_equivalents 0.0404
_diffrn_reflns_av_sigmaI/netI 0.0322
_diffrn_reflns_limit_h_max 24
_diffrn_reflns_limit_h_min -19
_diffrn_reflns_limit_k_max 27
_diffrn_reflns_limit_k_min -27
_diffrn_reflns_limit_l_max 11
_diffrn_reflns_limit_l_min -11
_diffrn_reflns_number 23323
_diffrn_reflns_theta_full 27.85
_diffrn_reflns_theta_max 27.85
_diffrn_reflns_theta_min 2.21
_diffrn_standards_decay_% 0
_diffrn_standards_interval_count 0
_diffrn_standards_interval_time 0
_diffrn_standards_number 0
_exptl_absorpt_coefficient_mu 1.339
_exptl_absorpt_correction_T_max 0.7755
_exptl_absorpt_correction_T_min 0.7056
_exptl_absorpt_correction_type multi-scan
_exptl_absorpt_process_details CrystalClear
_exptl_crystal_colour colorless
_exptl_crystal_density_diffrn 1.750
_exptl_crystal_density_method 'not measured'
_exptl_crystal_description prism
_exptl_crystal_F_000 1808
_exptl_crystal_size_max 0.28
_exptl_crystal_size_mid 0.22
_exptl_crystal_size_min 0.20
_refine_diff_density_max 1.855
_refine_diff_density_min -1.171
_refine_diff_density_rms 0.163
_refine_ls_extinction_coef 0.0053(3)
_refine_ls_extinction_expression Fc^*^=kFc[1+0.001xFc^2^\l^3^/sin(2\q)]^-1/4^
_refine_ls_extinction_method SHELXL
_refine_ls_goodness_of_fit_ref 1.190
_refine_ls_hydrogen_treatment constr
_refine_ls_matrix_type full
_refine_ls_number_parameters 235
_refine_ls_number_reflns 4218
_refine_ls_number_restraints 0
_refine_ls_restrained_S_all 1.190
_refine_ls_R_factor_all 0.0342
_refine_ls_R_factor_gt 0.0321
_refine_ls_shift/su_max 0.001
_refine_ls_shift/su_mean 0.000
_refine_ls_structure_factor_coef Fsqd
_refine_ls_weighting_details 'calc w=1/[\s^2^(Fo^2^)+(0.0434P)^2^+0.9179P] where P=(Fo^2^+2Fc^2^)/3'
_refine_ls_weighting_scheme calc
_refine_ls_wR_factor_gt 0.0773
_refine_ls_wR_factor_ref 0.0783
_reflns_number_gt 3962
_reflns_number_total 4218
_reflns_threshold_expression >2sigma(I)
_cod_data_source_file om1007677_si_001.cif
_cod_data_source_block m091124d
_cod_original_cell_volume 3475.6(7)
_cod_database_code 4067010

loop_
_symmetry_equiv_pos_as_xyz
'x, y, z'
'-x+1/2, y+1/2, z+1/2'
'x, -y+1/2, z'
'-x+1/2, -y, z+1/2'
'-x, -y, -z'
'x-1/2, -y-1/2, -z-1/2'
'-x, y-1/2, -z'
'x-1/2, y, -z-1/2'

loop_
_atom_site_label
_atom_site_type_symbol
_atom_site_fract_x
_atom_site_fract_y
_atom_site_fract_z
_atom_site_U_iso_or_equiv
_atom_site_adp_type
_atom_site_occupancy
_atom_site_symmetry_multiplicity
_atom_site_calc_flag
_atom_site_refinement_flags
Ru1 Ru 0.185711(14) 0.2500 1.10190(3) 0.01421(9) Uani 1 2 d S
Ru2 Ru 0.220552(15) 0.2500 0.81300(3) 0.01495(9) Uani 1 2 d S
Ru3 Ru 0.045477(14) 0.2500 1.02274(3) 0.01290(9) Uani 1 2 d S
O1 O 0.24656(13) 0.35205(11) 1.3090(2) 0.0372(5) Uani 1 1 d .
O2 O 0.34939(14) 0.2500 1.0223(3) 0.0252(6) Uani 1 2 d S
O3 O 0.30961(12) 0.15215(12) 0.6466(3) 0.0449(6) Uani 1 1 d .
O4 O 0.06948(15) 0.2500 1.3564(3) 0.0249(6) Uani 1 2 d S
O5 O -0.07031(12) 0.34707(10) 1.0973(2) 0.0334(5) Uani 1 1 d .
C1 C 0.22309(14) 0.31456(13) 1.2324(3) 0.0231(5) Uani 1 1 d .
C2 C 0.28820(19) 0.2500 0.9890(4) 0.0195(7) Uani 1 2 d S
C3 C 0.27436(15) 0.18872(13) 0.7065(3) 0.0257(6) Uani 1 1 d .
C4 C 0.08590(19) 0.2500 1.2323(4) 0.0173(7) Uani 1 2 d S
C5 C -0.02709(14) 0.31081(12) 1.0655(3) 0.0207(5) Uani 1 1 d .
C6 C 0.13713(12) 0.31266(11) 0.9304(3) 0.0139(4) Uani 1 1 d .
C7 C 0.09936(13) 0.28517(10) 0.8027(3) 0.0144(5) Uani 1 1 d .
C8 C 0.06695(14) 0.32344(10) 0.6811(3) 0.0156(5) Uani 1 1 d .
C9 C -0.00526(14) 0.33324(12) 0.6515(3) 0.0198(5) Uani 1 1 d .
H9 H -0.0445 0.3138 0.7031 0.024 Uiso 1 1 calc R
C10 C -0.01237(14) 0.37876(12) 0.5267(3) 0.0204(5) Uani 1 1 d .
C11 C 0.05475(14) 0.39539(12) 0.4808(3) 0.0199(5) Uani 1 1 d .
C12 C 0.11003(13) 0.36223(12) 0.5753(3) 0.0192(5) Uani 1 1 d .
H12A H 0.1417 0.3350 0.5132 0.023 Uiso 1 1 calc R
H12B H 0.1405 0.3933 0.6296 0.023 Uiso 1 1 calc R
C13 C -0.08449(15) 0.40022(13) 0.4664(3) 0.0287(6) Uani 1 1 d .
H13A H -0.0773 0.4367 0.4001 0.043 Uiso 1 1 calc R
H13B H -0.1162 0.4125 0.5494 0.043 Uiso 1 1 calc R
H13C H -0.1070 0.3655 0.4103 0.043 Uiso 1 1 calc R
C14 C 0.07511(16) 0.43751(13) 0.3514(3) 0.0287(6) Uani 1 1 d .
H14A H 0.0836 0.4114 0.2625 0.043 Uiso 1 1 calc R
H14B H 0.1194 0.4611 0.3760 0.043 Uiso 1 1 calc R
H14C H 0.0356 0.4675 0.3317 0.043 Uiso 1 1 calc R
C15 C 0.14404(13) 0.38342(11) 0.9416(3) 0.0161(4) Uani 1 1 d .
C16 C 0.08426(13) 0.42423(11) 0.9246(3) 0.0173(5) Uani 1 1 d .
H16 H 0.0372 0.4069 0.9095 0.021 Uiso 1 1 calc R
C17 C 0.09319(15) 0.48959(11) 0.9295(3) 0.0228(5) Uani 1 1 d .
H17 H 0.0523 0.5165 0.9165 0.027 Uiso 1 1 calc R
C18 C 0.16122(16) 0.51613(12) 0.9533(4) 0.0311(6) Uani 1 1 d .
H18 H 0.1671 0.5609 0.9561 0.037 Uiso 1 1 calc R
C19 C 0.22035(16) 0.47654(13) 0.9727(4) 0.0340(7) Uani 1 1 d .
H19 H 0.2670 0.4942 0.9900 0.041 Uiso 1 1 calc R
C20 C 0.21178(14) 0.41072(12) 0.9670(3) 0.0246(6) Uani 1 1 d .
H20 H 0.2528 0.3841 0.9807 0.030 Uiso 1 1 calc R

loop_
_atom_site_aniso_label
_atom_site_aniso_U_11
_atom_site_aniso_U_22
_atom_site_aniso_U_33
_atom_site_aniso_U_23
_atom_site_aniso_U_13
_atom_site_aniso_U_12
Ru1 0.01482(15) 0.01301(14) 0.01478(15) 0.000 -0.00204(10) 0.000
Ru2 0.01419(15) 0.01396(14) 0.01669(15) 0.000 0.00167(10) 0.000
Ru3 0.01391(15) 0.01138(14) 0.01340(14) 0.000 0.00045(10) 0.000
O1 0.0390(13) 0.0405(12) 0.0323(12) -0.0159(9) -0.0029(10) -0.0119(10)
O2 0.0177(13) 0.0294(14) 0.0286(15) 0.000 0.0001(11) 0.000
O3 0.0347(13) 0.0497(14) 0.0502(15) -0.0246(12) 0.0068(11) 0.0102(10)
O4 0.0295(15) 0.0291(14) 0.0162(13) 0.000 0.0010(11) 0.000
O5 0.0304(11) 0.0301(11) 0.0398(13) 0.0021(9) 0.0071(9) 0.0141(9)
C1 0.0196(13) 0.0271(13) 0.0226(13) -0.0014(10) 0.0017(10) -0.0014(10)
C2 0.0209(18) 0.0144(16) 0.0232(18) 0.000 -0.0009(14) 0.000
C3 0.0207(13) 0.0304(14) 0.0260(14) -0.0065(11) 0.0014(11) -0.0005(11)
C4 0.0195(17) 0.0128(14) 0.0195(17) 0.000 -0.0034(14) 0.000
C5 0.0218(12) 0.0190(12) 0.0212(13) 0.0044(10) 0.0011(10) 0.0005(10)
C6 0.0113(10) 0.0138(10) 0.0166(11) 0.0015(8) 0.0004(9) 0.0000(8)
C7 0.0133(11) 0.0146(11) 0.0153(11) 0.0008(8) 0.0019(9) -0.0011(8)
C8 0.0193(12) 0.0116(10) 0.0160(12) -0.0005(8) 0.0005(9) -0.0003(9)
C9 0.0210(13) 0.0181(11) 0.0202(12) 0.0030(9) -0.0006(10) 0.0004(9)
C10 0.0228(13) 0.0179(12) 0.0203(13) 0.0016(9) -0.0014(10) 0.0018(9)
C11 0.0231(13) 0.0176(12) 0.0190(12) 0.0001(9) -0.0017(10) 0.0006(9)
C12 0.0215(13) 0.0197(12) 0.0165(12) 0.0012(9) 0.0005(10) -0.0005(9)
C13 0.0230(14) 0.0288(14) 0.0343(16) 0.0089(11) -0.0054(12) 0.0022(11)
C14 0.0289(15) 0.0313(14) 0.0258(14) 0.0094(11) -0.0014(12) -0.0018(12)
C15 0.0187(11) 0.0133(10) 0.0163(11) 0.0000(8) 0.0015(9) -0.0006(8)
C16 0.0179(12) 0.0150(11) 0.0190(12) 0.0011(8) -0.0001(9) 0.0010(9)
C17 0.0247(13) 0.0161(12) 0.0275(13) -0.0004(9) 0.0021(11) 0.0038(10)
C18 0.0321(15) 0.0111(11) 0.0500(19) -0.0019(11) 0.0039(14) -0.0027(10)
C19 0.0224(14) 0.0169(13) 0.063(2) -0.0039(13) -0.0004(14) -0.0074(10)
C20 0.0200(13) 0.0155(12) 0.0384(16) -0.0007(10) 0.0000(11) 0.0000(9)

loop_
_atom_type_symbol
_atom_type_description
_atom_type_scat_dispersion_real
_atom_type_scat_dispersion_imag
_atom_type_scat_source
C C 0.0033 0.0016 'International Tables Vol C Tables 4.2.6.8 and 6.1.1.4'
H H 0.0000 0.0000 'International Tables Vol C Tables 4.2.6.8 and 6.1.1.4'
O O 0.0106 0.0060 'International Tables Vol C Tables 4.2.6.8 and 6.1.1.4'
Ru Ru -1.2594 0.8363 'International Tables Vol C Tables 4.2.6.8 and 6.1.1.4'

loop_
_geom_angle_atom_site_label_1
_geom_angle_atom_site_label_2
_geom_angle_atom_site_label_3
_geom_angle
_geom_angle_site_symmetry_1
_geom_angle_site_symmetry_3
C1 Ru1 C1 90.18(17) . 3
C1 Ru1 C2 88.32(11) . .
C1 Ru1 C2 88.32(11) 3 .
C1 Ru1 C4 88.68(10) . .
C1 Ru1 C4 88.68(10) 3 .
C2 Ru1 C4 175.74(14) . .
C1 Ru1 C6 171.52(10) . 3
C1 Ru1 C6 98.30(10) 3 3
C2 Ru1 C6 91.69(10) . 3
C4 Ru1 C6 91.73(9) . 3
C1 Ru1 C6 98.30(10) . .
C1 Ru1 C6 171.52(10) 3 .
C2 Ru1 C6 91.69(10) . .
C4 Ru1 C6 91.73(9) . .
C6 Ru1 C6 73.22(12) 3 .
C1 Ru1 Ru2 120.25(8) . .
C1 Ru1 Ru2 120.25(8) 3 .
C2 Ru1 Ru2 47.91(10) . .
C4 Ru1 Ru2 136.35(9) . .
C6 Ru1 Ru2 54.86(6) 3 .
C6 Ru1 Ru2 54.86(6) . .
C1 Ru1 Ru3 120.44(8) . .
C1 Ru1 Ru3 120.44(8) 3 .
C2 Ru1 Ru3 136.52(10) . .
C4 Ru1 Ru3 47.73(9) . .
C6 Ru1 Ru3 55.01(6) 3 .
C6 Ru1 Ru3 55.01(6) . .
Ru2 Ru1 Ru3 88.612(12) . .
C3 Ru2 C3 86.38(18) 3 .
C3 Ru2 C2 94.01(12) 3 .
C3 Ru2 C2 94.01(12) . .
C3 Ru2 C6 101.00(10) 3 .
C3 Ru2 C6 169.25(10) . .
C2 Ru2 C6 93.26(10) . .
C3 Ru2 C6 169.25(10) 3 3
C3 Ru2 C6 101.00(10) . 3
C2 Ru2 C6 93.26(10) . 3
C6 Ru2 C6 70.66(11) . 3
C3 Ru2 C7 105.28(10) 3 .
C3 Ru2 C7 133.97(10) . .
C2 Ru2 C7 128.25(11) . .
C6 Ru2 C7 36.61(8) . .
C6 Ru2 C7 63.97(8) 3 .
C3 Ru2 C7 133.97(10) 3 3
C3 Ru2 C7 105.28(10) . 3
C2 Ru2 C7 128.25(11) . 3
C6 Ru2 C7 63.97(8) . 3
C6 Ru2 C7 36.61(8) 3 3
C7 Ru2 C7 36.68(10) . 3
C3 Ru2 Ru1 128.10(9) 3 .
C3 Ru2 Ru1 128.10(9) . .
C2 Ru2 Ru1 52.30(11) . .
C6 Ru2 Ru1 52.47(6) . .
C6 Ru2 Ru1 52.47(6) 3 .
C7 Ru2 Ru1 79.01(6) . .
C7 Ru2 Ru1 79.01(6) 3 .
C5 Ru3 C5 85.29(15) . 3
C5 Ru3 C4 94.17(11) . .
C5 Ru3 C4 94.17(11) 3 .
C5 Ru3 C6 169.10(10) . 3
C5 Ru3 C6 101.74(9) 3 3
C4 Ru3 C6 93.61(10) . 3
C5 Ru3 C6 101.74(9) . .
C5 Ru3 C6 169.10(10) 3 .
C4 Ru3 C6 93.61(10) . .
C6 Ru3 C6 70.14(11) 3 .
C5 Ru3 C7 133.55(10) . 3
C5 Ru3 C7 104.92(10) 3 3
C4 Ru3 C7 128.99(11) . 3
C6 Ru3 C7 36.75(8) 3 3
C6 Ru3 C7 64.20(8) . 3
C5 Ru3 C7 104.92(10) . .
C5 Ru3 C7 133.55(10) 3 .
C4 Ru3 C7 128.99(11) . .
C6 Ru3 C7 64.20(8) 3 .
C6 Ru3 C7 36.75(8) . .
C7 Ru3 C7 37.14(11) 3 .
C5 Ru3 Ru1 128.93(8) . .
C5 Ru3 Ru1 128.93(8) 3 .
C4 Ru3 Ru1 53.01(10) . .
C6 Ru3 Ru1 52.13(6) 3 .
C6 Ru3 Ru1 52.13(6) . .
C7 Ru3 Ru1 79.18(6) 3 .
C7 Ru3 Ru1 79.18(6) . .
O1 C1 Ru1 178.5(3) . .
O2 C2 Ru2 143.1(3) . .
O2 C2 Ru1 137.1(3) . .
Ru2 C2 Ru1 79.79(13) . .
O3 C3 Ru2 176.8(3) . .
O4 C4 Ru3 143.1(3) . .
O4 C4 Ru1 137.6(3) . .
Ru3 C4 Ru1 79.25(13) . .
O5 C5 Ru3 177.3(2) . .
C7 C6 C15 119.2(2) . .
C7 C6 Ru1 119.98(16) . .
C15 C6 Ru1 120.82(16) . .
C7 C6 Ru2 74.39(13) . .
C15 C6 Ru2 123.26(15) . .
Ru1 C6 Ru2 72.66(7) . .
C7 C6 Ru3 72.71(13) . .
C15 C6 Ru3 127.56(16) . .
Ru1 C6 Ru3 72.86(7) . .
Ru2 C6 Ru3 109.17(9) . .
C6 C7 C8 123.6(2) . .
C6 C7 C7 113.40(13) . 3
C8 C7 C7 122.99(12) . 3
C6 C7 Ru3 70.54(13) . .
C8 C7 Ru3 128.59(17) . .
C7 C7 Ru3 71.43(5) 3 .
C6 C7 Ru2 69.00(13) . .
C8 C7 Ru2 125.63(16) . .
C7 C7 Ru2 71.66(5) 3 .
Ru3 C7 Ru2 105.75(9) . .
C9 C8 C7 127.9(2) . .
C9 C8 C12 108.3(2) . .
C7 C8 C12 123.7(2) . .
C8 C9 C10 109.2(2) . .
C8 C9 H9 125.4 . .
C10 C9 H9 125.4 . .
C11 C10 C9 108.5(2) . .
C11 C10 C13 128.5(2) . .
C9 C10 C13 123.0(2) . .
C10 C11 C12 109.3(2) . .
C10 C11 C14 127.9(2) . .
C12 C11 C14 122.7(2) . .
C8 C12 C11 104.7(2) . .
C8 C12 H12A 110.8 . .
C11 C12 H12A 110.8 . .
C8 C12 H12B 110.8 . .
C11 C12 H12B 110.8 . .
H12A C12 H12B 108.9 . .
C10 C13 H13A 109.5 . .
C10 C13 H13B 109.5 . .
H13A C13 H13B 109.5 . .
C10 C13 H13C 109.5 . .
H13A C13 H13C 109.5 . .
H13B C13 H13C 109.5 . .
C11 C14 H14A 109.5 . .
C11 C14 H14B 109.5 . .
H14A C14 H14B 109.5 . .
C11 C14 H14C 109.5 . .
H14A C14 H14C 109.5 . .
H14B C14 H14C 109.5 . .
C20 C15 C16 117.9(2) . .
C20 C15 C6 119.8(2) . .
C16 C15 C6 122.3(2) . .
C17 C16 C15 120.7(2) . .
C17 C16 H16 119.6 . .
C15 C16 H16 119.6 . .
C16 C17 C18 120.8(2) . .
C16 C17 H17 119.6 . .
C18 C17 H17 119.6 . .
C19 C18 C17 119.2(2) . .
C19 C18 H18 120.4 . .
C17 C18 H18 120.4 . .
C18 C19 C20 120.3(3) . .
C18 C19 H19 119.8 . .
C20 C19 H19 119.8 . .
C15 C20 C19 121.1(2) . .
C15 C20 H20 119.4 . .
C19 C20 H20 119.4 . .

loop_
_geom_bond_atom_site_label_1
_geom_bond_atom_site_label_2
_geom_bond_distance
_geom_bond_site_symmetry_2
Ru1 C1 1.921(3) .
Ru1 C1 1.921(3) 3
Ru1 C2 2.142(4) .
Ru1 C4 2.179(4) .
Ru1 C6 2.214(2) 3
Ru1 C6 2.214(2) .
Ru1 Ru2 2.6646(5) .
Ru1 Ru3 2.6797(5) .
Ru2 C3 1.886(3) 3
Ru2 C3 1.886(3) .
Ru2 C2 2.009(4) .
Ru2 C6 2.283(2) .
Ru2 C6 2.283(2) 3
Ru2 C7 2.355(2) .
Ru2 C7 2.355(2) 3
Ru3 C5 1.891(3) .
Ru3 C5 1.891(3) 3
Ru3 C4 2.019(4) .
Ru3 C6 2.298(2) 3
Ru3 C6 2.298(2) .
Ru3 C7 2.327(2) 3
Ru3 C7 2.327(2) .
O1 C1 1.132(3) .
O2 C2 1.166(4) .
O3 C3 1.142(3) .
O4 C4 1.151(5) .
O5 C5 1.140(3) .
C6 C7 1.458(3) .
C6 C15 1.500(3) .
C7 C8 1.481(3) .
C7 C7 1.482(4) 3
C8 C9 1.372(3) .
C8 C12 1.481(3) .
C9 C10 1.478(3) .
C9 H9 0.9500 .
C10 C11 1.349(4) .
C10 C13 1.504(4) .
C11 C12 1.497(3) .
C11 C14 1.507(4) .
C12 H12A 0.9900 .
C12 H12B 0.9900 .
C13 H13A 0.9800 .
C13 H13B 0.9800 .
C13 H13C 0.9800 .
C14 H14A 0.9800 .
C14 H14B 0.9800 .
C14 H14C 0.9800 .
C15 C20 1.393(3) .
C15 C16 1.406(3) .
C16 C17 1.388(3) .
C16 H16 0.9500 .
C17 C18 1.389(4) .
C17 H17 0.9500 .
C18 C19 1.383(4) .
C18 H18 0.9500 .
C19 C20 1.397(4) .
C19 H19 0.9500 .
C20 H20 0.9500 .

loop_
_geom_torsion_atom_site_label_1
_geom_torsion_atom_site_label_2
_geom_torsion_atom_site_label_3
_geom_torsion_atom_site_label_4
_geom_torsion
_geom_torsion_site_symmetry_1
_geom_torsion_site_symmetry_4
C1 Ru1 Ru2 C3 -5.35(14) . 3
C1 Ru1 Ru2 C3 -115.49(14) 3 3
C2 Ru1 Ru2 C3 -60.42(11) . 3
C4 Ru1 Ru2 C3 119.58(11) . 3
C6 Ru1 Ru2 C3 166.40(13) 3 3
C6 Ru1 Ru2 C3 72.76(13) . 3
Ru3 Ru1 Ru2 C3 119.58(11) . 3
C1 Ru1 Ru2 C3 115.49(14) . .
C1 Ru1 Ru2 C3 5.35(14) 3 .
C2 Ru1 Ru2 C3 60.42(11) . .
C4 Ru1 Ru2 C3 -119.58(11) . .
C6 Ru1 Ru2 C3 -72.76(13) 3 .
C6 Ru1 Ru2 C3 -166.40(13) . .
Ru3 Ru1 Ru2 C3 -119.58(11) . .
C1 Ru1 Ru2 C2 55.07(9) . .
C1 Ru1 Ru2 C2 -55.07(9) 3 .
C4 Ru1 Ru2 C2 180.0 . .
C6 Ru1 Ru2 C2 -133.18(7) 3 .
C6 Ru1 Ru2 C2 133.18(7) . .
Ru3 Ru1 Ru2 C2 180.0 . .
C1 Ru1 Ru2 C6 -78.11(12) . .
C1 Ru1 Ru2 C6 171.75(12) 3 .
C2 Ru1 Ru2 C6 -133.18(7) . .
C4 Ru1 Ru2 C6 46.82(7) . .
C6 Ru1 Ru2 C6 93.64(14) 3 .
Ru3 Ru1 Ru2 C6 46.82(7) . .
C1 Ru1 Ru2 C6 -171.75(12) . 3
C1 Ru1 Ru2 C6 78.11(12) 3 3
C2 Ru1 Ru2 C6 133.18(7) . 3
C4 Ru1 Ru2 C6 -46.82(7) . 3
C6 Ru1 Ru2 C6 -93.64(14) . 3
Ru3 Ru1 Ru2 C6 -46.82(7) . 3
C1 Ru1 Ru2 C7 -106.23(11) . .
C1 Ru1 Ru2 C7 143.63(11) 3 .
C2 Ru1 Ru2 C7 -161.30(5) . .
C4 Ru1 Ru2 C7 18.70(5) . .
C6 Ru1 Ru2 C7 65.52(9) 3 .
C6 Ru1 Ru2 C7 -28.12(9) . .
Ru3 Ru1 Ru2 C7 18.70(5) . .
C1 Ru1 Ru2 C7 -143.63(11) . 3
C1 Ru1 Ru2 C7 106.23(11) 3 3
C2 Ru1 Ru2 C7 161.30(5) . 3
C4 Ru1 Ru2 C7 -18.70(5) . 3
C6 Ru1 Ru2 C7 28.12(9) 3 3
C6 Ru1 Ru2 C7 -65.52(9) . 3
Ru3 Ru1 Ru2 C7 -18.70(5) . 3
C1 Ru1 Ru3 C5 5.33(14) . .
C1 Ru1 Ru3 C5 115.79(14) 3 .
C2 Ru1 Ru3 C5 -119.44(10) . .
C4 Ru1 Ru3 C5 60.56(10) . .
C6 Ru1 Ru3 C5 -166.15(12) 3 .
C6 Ru1 Ru3 C5 -72.73(13) . .
Ru2 Ru1 Ru3 C5 -119.44(10) . .
C1 Ru1 Ru3 C5 -115.79(14) . 3
C1 Ru1 Ru3 C5 -5.33(14) 3 3
C2 Ru1 Ru3 C5 119.44(10) . 3
C4 Ru1 Ru3 C5 -60.56(10) . 3
C6 Ru1 Ru3 C5 72.73(13) 3 3
C6 Ru1 Ru3 C5 166.14(12) . 3
Ru2 Ru1 Ru3 C5 119.44(10) . 3
C1 Ru1 Ru3 C4 -55.23(10) . .
C1 Ru1 Ru3 C4 55.23(10) 3 .
C2 Ru1 Ru3 C4 180.0 . .
C6 Ru1 Ru3 C4 133.29(7) 3 .
C6 Ru1 Ru3 C4 -133.29(7) . .
Ru2 Ru1 Ru3 C4 180.0 . .
C1 Ru1 Ru3 C6 171.48(12) . 3
C1 Ru1 Ru3 C6 -78.06(12) 3 3
C2 Ru1 Ru3 C6 46.71(7) . 3
C4 Ru1 Ru3 C6 -133.29(7) . 3
C6 Ru1 Ru3 C6 93.42(15) . 3
Ru2 Ru1 Ru3 C6 46.71(7) . 3
C1 Ru1 Ru3 C6 78.06(12) . .
C1 Ru1 Ru3 C6 -171.48(12) 3 .
C2 Ru1 Ru3 C6 -46.71(7) . .
C4 Ru1 Ru3 C6 133.29(7) . .
C6 Ru1 Ru3 C6 -93.42(15) 3 .
Ru2 Ru1 Ru3 C6 -46.71(7) . .
C1 Ru1 Ru3 C7 143.69(11) . 3
C1 Ru1 Ru3 C7 -105.85(11) 3 3
C2 Ru1 Ru3 C7 18.92(5) . 3
C4 Ru1 Ru3 C7 -161.08(5) . 3
C6 Ru1 Ru3 C7 -27.79(9) 3 3
C6 Ru1 Ru3 C7 65.63(9) . 3
Ru2 Ru1 Ru3 C7 18.92(5) . 3
C1 Ru1 Ru3 C7 105.85(11) . .
C1 Ru1 Ru3 C7 -143.69(11) 3 .
C2 Ru1 Ru3 C7 -18.92(5) . .
C4 Ru1 Ru3 C7 161.08(5) . .
C6 Ru1 Ru3 C7 -65.63(9) 3 .
C6 Ru1 Ru3 C7 27.79(9) . .
Ru2 Ru1 Ru3 C7 -18.92(5) . .
C1 Ru1 C1 O1 56(10) 3 .
C2 Ru1 C1 O1 -32(10) . .
C4 Ru1 C1 O1 145(10) . .
C6 Ru1 C1 O1 -122(10) 3 .
C6 Ru1 C1 O1 -123(10) . .
Ru2 Ru1 C1 O1 -70(10) . .
Ru3 Ru1 C1 O1 -178(100) . .
C3 Ru2 C2 O2 -43.32(9) 3 .
C3 Ru2 C2 O2 43.32(9) . .
C6 Ru2 C2 O2 -144.60(6) . .
C6 Ru2 C2 O2 144.60(6) 3 .
C7 Ru2 C2 O2 -156.38(8) . .
C7 Ru2 C2 O2 156.38(8) 3 .
Ru1 Ru2 C2 O2 180.000(1) . .
C3 Ru2 C2 Ru1 136.68(9) 3 .
C3 Ru2 C2 Ru1 -136.68(9) . .
C6 Ru2 C2 Ru1 35.40(6) . .
C6 Ru2 C2 Ru1 -35.40(6) 3 .
C7 Ru2 C2 Ru1 23.62(8) . .
C7 Ru2 C2 Ru1 -23.62(8) 3 .
C1 Ru1 C2 O2 45.11(8) . .
C1 Ru1 C2 O2 -45.11(8) 3 .
C4 Ru1 C2 O2 0.000(6) . .
C6 Ru1 C2 O2 -143.37(6) 3 .
C6 Ru1 C2 O2 143.37(6) . .
Ru2 Ru1 C2 O2 180.000(1) . .
Ru3 Ru1 C2 O2 180.0 . .
C1 Ru1 C2 Ru2 -134.89(8) . .
C1 Ru1 C2 Ru2 134.89(8) 3 .
C4 Ru1 C2 Ru2 180.000(6) . .
C6 Ru1 C2 Ru2 36.63(6) 3 .
C6 Ru1 C2 Ru2 -36.63(6) . .
Ru3 Ru1 C2 Ru2 0.0 . .
C3 Ru2 C3 O3 78(5) 3 .
C2 Ru2 C3 O3 -16(5) . .
C6 Ru2 C3 O3 -148(5) . .
C6 Ru2 C3 O3 -110(5) 3 .
C7 Ru2 C3 O3 -174(5) . .
C7 Ru2 C3 O3 -147(5) 3 .
Ru1 Ru2 C3 O3 -59(5) . .
C5 Ru3 C4 O4 42.79(8) . .
C5 Ru3 C4 O4 -42.79(8) 3 .
C6 Ru3 C4 O4 -144.85(6) 3 .
C6 Ru3 C4 O4 144.85(6) . .
C7 Ru3 C4 O4 -155.81(8) 3 .
C7 Ru3 C4 O4 155.81(8) . .
Ru1 Ru3 C4 O4 180.000(1) . .
C5 Ru3 C4 Ru1 -137.21(8) . .
C5 Ru3 C4 Ru1 137.21(8) 3 .
C6 Ru3 C4 Ru1 35.15(6) 3 .
C6 Ru3 C4 Ru1 -35.15(6) . .
C7 Ru3 C4 Ru1 24.19(8) 3 .
C7 Ru3 C4 Ru1 -24.19(8) . .
C1 Ru1 C4 O4 -45.10(8) . .
C1 Ru1 C4 O4 45.10(8) 3 .
C2 Ru1 C4 O4 0.000(7) . .
C6 Ru1 C4 O4 143.37(6) 3 .
C6 Ru1 C4 O4 -143.37(6) . .
Ru2 Ru1 C4 O4 180.000(1) . .
Ru3 Ru1 C4 O4 180.000(1) . .
C1 Ru1 C4 Ru3 134.90(8) . .
C1 Ru1 C4 Ru3 -134.90(8) 3 .
C2 Ru1 C4 Ru3 180.000(6) . .
C6 Ru1 C4 Ru3 -36.63(6) 3 .
C6 Ru1 C4 Ru3 36.63(6) . .
Ru2 Ru1 C4 Ru3 0.0 . .
C5 Ru3 C5 O5 80(5) 3 .
C4 Ru3 C5 O5 -14(5) . .
C6 Ru3 C5 O5 -150(5) 3 .
C6 Ru3 C5 O5 -109(5) . .
C7 Ru3 C5 O5 -174(100) 3 .
C7 Ru3 C5 O5 -146(5) . .
Ru1 Ru3 C5 O5 -58(5) . .
C1 Ru1 C6 C7 -179.04(19) . .
C1 Ru1 C6 C7 2.5(8) 3 .
C2 Ru1 C6 C7 92.42(18) . .
C4 Ru1 C6 C7 -90.12(18) . .
C6 Ru1 C6 C7 1.2(2) 3 .
Ru2 Ru1 C6 C7 59.64(16) . .
Ru3 Ru1 C6 C7 -57.52(16) . .
C1 Ru1 C6 C15 2.5(2) . .
C1 Ru1 C6 C15 -176.0(6) 3 .
C2 Ru1 C6 C15 -86.09(18) . .
C4 Ru1 C6 C15 91.37(18) . .
C6 Ru1 C6 C15 -177.35(14) 3 .
Ru2 Ru1 C6 C15 -118.87(19) . .
Ru3 Ru1 C6 C15 123.98(19) . .
C1 Ru1 C6 Ru2 121.32(9) . .
C1 Ru1 C6 Ru2 -57.2(7) 3 .
C2 Ru1 C6 Ru2 32.78(7) . .
C4 Ru1 C6 Ru2 -149.76(7) . .
C6 Ru1 C6 Ru2 -58.48(7) 3 .
Ru3 Ru1 C6 Ru2 -117.15(7) . .
C1 Ru1 C6 Ru3 -121.52(9) . .
C1 Ru1 C6 Ru3 60.0(7) 3 .
C2 Ru1 C6 Ru3 149.93(7) . .
C4 Ru1 C6 Ru3 -32.61(7) . .
C6 Ru1 C6 Ru3 58.67(7) 3 .
Ru2 Ru1 C6 Ru3 117.15(7) . .
C3 Ru2 C6 C7 100.86(15) 3 .
C3 Ru2 C6 C7 -31.9(6) . .
C2 Ru2 C6 C7 -164.41(13) . .
C6 Ru2 C6 C7 -72.09(13) 3 .
C7 Ru2 C6 C7 -32.94(12) 3 .
Ru1 Ru2 C6 C7 -129.11(14) . .
C3 Ru2 C6 C15 -14.1(2) 3 .
C3 Ru2 C6 C15 -146.9(6) . .
C2 Ru2 C6 C15 80.61(19) . .
C6 Ru2 C6 C15 172.93(15) 3 .
C7 Ru2 C6 C15 -115.0(2) . .
C7 Ru2 C6 C15 -147.9(2) 3 .
Ru1 Ru2 C6 C15 115.9(2) . .
C3 Ru2 C6 Ru1 -130.03(10) 3 .
C3 Ru2 C6 Ru1 97.2(6) . .
C2 Ru2 C6 Ru1 -35.30(8) . .
C6 Ru2 C6 Ru1 57.01(7) 3 .
C7 Ru2 C6 Ru1 129.11(14) . .
C7 Ru2 C6 Ru1 96.17(8) 3 .
C3 Ru2 C6 Ru3 165.79(11) 3 .
C3 Ru2 C6 Ru3 33.0(6) . .
C2 Ru2 C6 Ru3 -99.48(10) . .
C6 Ru2 C6 Ru3 -7.17(12) 3 .
C7 Ru2 C6 Ru3 64.92(12) . .
C7 Ru2 C6 Ru3 31.99(9) 3 .
Ru1 Ru2 C6 Ru3 -64.18(7) . .
C5 Ru3 C6 C7 -99.28(15) . .
C5 Ru3 C6 C7 30.2(6) 3 .
C4 Ru3 C6 C7 165.70(13) . .
C6 Ru3 C6 C7 73.16(13) 3 .
C7 Ru3 C6 C7 33.66(12) 3 .
Ru1 Ru3 C6 C7 130.07(15) . .
C5 Ru3 C6 C15 14.6(2) . .
C5 Ru3 C6 C15 144.1(5) 3 .
C4 Ru3 C6 C15 -80.4(2) . .
C6 Ru3 C6 C15 -172.95(17) 3 .
C7 Ru3 C6 C15 147.5(2) 3 .
C7 Ru3 C6 C15 113.9(2) . .
Ru1 Ru3 C6 C15 -116.0(2) . .
C5 Ru3 C6 Ru1 130.65(9) . .
C5 Ru3 C6 Ru1 -99.9(5) 3 .
C4 Ru3 C6 Ru1 35.63(8) . .
C6 Ru3 C6 Ru1 -56.91(8) 3 .
C7 Ru3 C6 Ru1 -96.41(8) 3 .
C7 Ru3 C6 Ru1 -130.07(15) . .
C5 Ru3 C6 Ru2 -165.29(11) . .
C5 Ru3 C6 Ru2 -35.8(6) 3 .
C4 Ru3 C6 Ru2 99.69(10) . .
C6 Ru3 C6 Ru2 7.15(12) 3 .
C7 Ru3 C6 Ru2 -32.35(9) 3 .
C7 Ru3 C6 Ru2 -66.01(13) . .
Ru1 Ru3 C6 Ru2 64.06(7) . .
C15 C6 C7 C8 0.1(3) . .
Ru1 C6 C7 C8 -178.39(18) . .
Ru2 C6 C7 C8 -119.6(2) . .
Ru3 C6 C7 C8 124.0(2) . .
C15 C6 C7 C7 177.52(15) . 3
Ru1 C6 C7 C7 -1.01(18) . 3
Ru2 C6 C7 C7 57.77(7) . 3
Ru3 C6 C7 C7 -58.60(7) . 3
C15 C6 C7 Ru3 -123.9(2) . .
Ru1 C6 C7 Ru3 57.59(13) . .
Ru2 C6 C7 Ru3 116.37(7) . .
C15 C6 C7 Ru2 119.8(2) . .
Ru1 C6 C7 Ru2 -58.78(13) . .
Ru3 C6 C7 Ru2 -116.37(7) . .
C5 Ru3 C7 C6 89.72(15) . .
C5 Ru3 C7 C6 -172.46(15) 3 .
C4 Ru3 C7 C6 -18.49(16) . .
C6 Ru3 C7 C6 -90.96(17) 3 .
C7 Ru3 C7 C6 -124.27(12) 3 .
Ru1 Ru3 C7 C6 -37.95(12) . .
C5 Ru3 C7 C8 -28.2(2) . .
C5 Ru3 C7 C8 69.6(2) 3 .
C4 Ru3 C7 C8 -136.39(18) . .
C6 Ru3 C7 C8 151.1(2) 3 .
C6 Ru3 C7 C8 -117.9(2) . .
C7 Ru3 C7 C8 117.83(18) 3 .
Ru1 Ru3 C7 C8 -155.9(2) . .
C5 Ru3 C7 C7 -146.01(9) . 3
C5 Ru3 C7 C7 -48.19(12) 3 3
C4 Ru3 C7 C7 105.78(8) . 3
C6 Ru3 C7 C7 33.32(8) 3 3
C6 Ru3 C7 C7 124.27(12) . 3
Ru1 Ru3 C7 C7 86.32(2) . 3
C5 Ru3 C7 Ru2 150.08(10) . .
C5 Ru3 C7 Ru2 -112.10(13) 3 .
C4 Ru3 C7 Ru2 41.87(12) . .
C6 Ru3 C7 Ru2 -30.60(8) 3 .
C6 Ru3 C7 Ru2 60.36(12) . .
C7 Ru3 C7 Ru2 -63.92(8) 3 .
Ru1 Ru3 C7 Ru2 22.40(6) . .
C3 Ru2 C7 C6 -87.94(15) 3 .
C3 Ru2 C7 C6 172.13(16) . .
C2 Ru2 C7 C6 19.98(16) . .
C6 Ru2 C7 C6 92.26(17) 3 .
C7 Ru2 C7 C6 125.13(11) 3 .
Ru1 Ru2 C7 C6 38.82(12) . .
C3 Ru2 C7 C8 29.0(2) 3 .
C3 Ru2 C7 C8 -70.9(2) . .
C2 Ru2 C7 C8 136.93(17) . .
C6 Ru2 C7 C8 117.0(2) . .
C6 Ru2 C7 C8 -150.8(2) 3 .
C7 Ru2 C7 C8 -117.92(17) 3 .
Ru1 Ru2 C7 C8 155.77(19) . .
C3 Ru2 C7 C7 146.93(10) 3 3
C3 Ru2 C7 C7 47.00(13) . 3
C2 Ru2 C7 C7 -105.15(7) . 3
C6 Ru2 C7 C7 -125.13(12) . 3
C6 Ru2 C7 C7 -32.87(8) 3 3
Ru1 Ru2 C7 C7 -86.31(2) . 3
C3 Ru2 C7 Ru3 -149.31(11) 3 .
C3 Ru2 C7 Ru3 110.75(15) . .
C2 Ru2 C7 Ru3 -41.39(12) . .
C6 Ru2 C7 Ru3 -61.37(12) . .
C6 Ru2 C7 Ru3 30.89(8) 3 .
C7 Ru2 C7 Ru3 63.76(8) 3 .
Ru1 Ru2 C7 Ru3 -22.55(6) . .
C6 C7 C8 C9 -109.1(3) . .
C7 C7 C8 C9 73.8(3) 3 .
Ru3 C7 C8 C9 -18.1(3) . .
Ru2 C7 C8 C9 164.0(2) . .
C6 C7 C8 C12 66.2(3) . .
C7 C7 C8 C12 -111.0(2) 3 .
Ru3 C7 C8 C12 157.19(18) . .
Ru2 C7 C8 C12 -20.7(3) . .
C7 C8 C9 C10 175.5(2) . .
C12 C8 C9 C10 -0.3(3) . .
C8 C9 C10 C11 0.8(3) . .
C8 C9 C10 C13 -179.7(2) . .
C9 C10 C11 C12 -0.9(3) . .
C13 C10 C11 C12 179.6(3) . .
C9 C10 C11 C14 176.1(3) . .
C13 C10 C11 C14 -3.4(5) . .
C9 C8 C12 C11 -0.2(3) . .
C7 C8 C12 C11 -176.2(2) . .
C10 C11 C12 C8 0.7(3) . .
C14 C11 C12 C8 -176.5(2) . .
C7 C6 C15 C20 -129.1(3) . .
Ru1 C6 C15 C20 49.5(3) . .
Ru2 C6 C15 C20 -39.2(3) . .
Ru3 C6 C15 C20 140.9(2) . .
C7 C6 C15 C16 49.8(3) . .
Ru1 C6 C15 C16 -131.7(2) . .
Ru2 C6 C15 C16 139.6(2) . .
Ru3 C6 C15 C16 -40.3(3) . .
C20 C15 C16 C17 1.5(4) . .
C6 C15 C16 C17 -177.3(2) . .
C15 C16 C17 C18 -0.8(4) . .
C16 C17 C18 C19 -0.3(5) . .
C17 C18 C19 C20 0.6(5) . .
C16 C15 C20 C19 -1.1(4) . .
C6 C15 C20 C19 177.7(3) . .
C18 C19 C20 C15 0.1(5) . .
